data_2232584
loop_
_publ_author_name
'Han, Hongfei'
'Liu, Yaohua'

_publ_section_title
;
 A monoclinic polymorph with <i>Z</i> = 4 of
 (<i>E</i>)-2,4-dihydroxyacetophenone 2,4-dinitrophenylhydrazone
 <i>N</i>,<i>N</i>-dimethylformamide monosolvate
;
_journal_coeditor_code BT5693
_journal_issue 12
_journal_name_full 'Acta Crystallographica Section E'
_journal_page_first o3434
_journal_paper_doi 10.1107/S1600536811050161
_journal_volume 67
_journal_year 2011
_chemical_formula_iupac 'C14 H12 N4 O6, C3 H7 N O'
_chemical_formula_moiety 'C14 H12 N4 O6, C3 H7 N O'
_chemical_formula_sum 'C17 H19 N5 O7'
_chemical_formula_weight 405.37
_chemical_name_common
;
(<i>E</i>)-2,4-dihydroxyacetophenone 2,4-dinitrophenylhydrazone
<i>N</i>,<i>N</i>-dimethylformamide monosolvate
;
_chemical_name_systematic
;
4-{(1<i>E</i>)-1-[2-(2,4-dinitrophenyl)hydrazin-1-ylidene]ethyl}benzene-1,3-diol
<i>N</i>,<i>N</i>-dimethylformamide monosolvate
;
_space_group_IT_number 14
_symmetry_cell_setting monoclinic
_symmetry_space_group_name_Hall '-P 2yn'
_symmetry_space_group_name_H-M 'P 1 21/n 1'
_atom_sites_solution_hydrogens geom
_atom_sites_solution_primary direct
_atom_sites_solution_secondary difmap
_audit_creation_method SHELXL-97
_cell_angle_alpha 90.00
_cell_angle_beta 99.7720(10)
_cell_angle_gamma 90.00
_cell_formula_units_Z 4
_cell_length_a 6.7546(6)
_cell_length_b 20.9647(18)
_cell_length_c 13.3508(13)
_cell_measurement_reflns_used 1386
_cell_measurement_temperature 298(2)
_cell_measurement_theta_max 21.892
_cell_measurement_theta_min 3.033
_cell_volume 1863.2(3)
_computing_cell_refinement 'SAINT (Bruker, 2007)'
_computing_data_collection 'SMART (Bruker, 2007)'
_computing_data_reduction 'SAINT (Bruker, 2007)'
_computing_molecular_graphics 'SHELXTL (Sheldrick, 2008)'
_computing_publication_material 'SHELXTL (Sheldrick, 2008)'
_computing_structure_refinement 'SHELXL97 (Sheldrick, 2008)'
_computing_structure_solution 'SHELXS97 (Sheldrick, 2008)'
_diffrn_ambient_temperature 298(2)
_diffrn_measured_fraction_theta_full 0.998
_diffrn_measured_fraction_theta_max 0.998
_diffrn_measurement_device_type 'Bruker SMART CCD area-detector'
_diffrn_measurement_method 'phi and omega scans'
_diffrn_radiation_monochromator graphite
_diffrn_radiation_source 'fine-focus sealed tube'
_diffrn_radiation_type MoK\a
_diffrn_radiation_wavelength 0.71073
_diffrn_reflns_av_R_equivalents 0.0577
_diffrn_reflns_av_sigmaI/netI 0.0584
_diffrn_reflns_limit_h_max 7
_diffrn_reflns_limit_h_min -8
_diffrn_reflns_limit_k_max 24
_diffrn_reflns_limit_k_min -17
_diffrn_reflns_limit_l_max 15
_diffrn_reflns_limit_l_min -15
_diffrn_reflns_number 9407
_diffrn_reflns_theta_full 25.02
_diffrn_reflns_theta_max 25.02
_diffrn_reflns_theta_min 2.48
_exptl_absorpt_coefficient_mu 0.114
_exptl_absorpt_correction_T_max 0.9731
_exptl_absorpt_correction_T_min 0.9525
_exptl_absorpt_correction_type multi-scan
_exptl_absorpt_process_details '(SADABS; Sheldrick, 1996)'
_exptl_crystal_colour Brown
_exptl_crystal_density_diffrn 1.445
_exptl_crystal_density_method 'not measured'
_exptl_crystal_description Block
_exptl_crystal_F_000 848
_exptl_crystal_size_max 0.43
_exptl_crystal_size_mid 0.28
_exptl_crystal_size_min 0.24
_refine_diff_density_max 0.252
_refine_diff_density_min -0.230
_refine_ls_extinction_method none
_refine_ls_goodness_of_fit_ref 0.880
_refine_ls_hydrogen_treatment constr
_refine_ls_matrix_type full
_refine_ls_number_parameters 262
_refine_ls_number_reflns 3280
_refine_ls_number_restraints 0
_refine_ls_restrained_S_all 0.880
_refine_ls_R_factor_all 0.1073
_refine_ls_R_factor_gt 0.0522
_refine_ls_shift/su_max 0.000
_refine_ls_shift/su_mean 0.000
_refine_ls_structure_factor_coef Fsqd
_refine_ls_weighting_details 'calc w=1/[\s^2^(Fo^2^)+(0.0687P)^2^] where P=(Fo^2^+2Fc^2^)/3'
_refine_ls_weighting_scheme calc
_refine_ls_wR_factor_gt 0.1188
_refine_ls_wR_factor_ref 0.1418
_reflns_number_gt 1642
_reflns_number_total 3280
_reflns_threshold_expression I>2\s(I)
_cod_data_source_file bt5693.cif
_cod_data_source_block I
_cod_original_sg_symbol_H-M 'P 21/n'
_cod_database_code 2232584
_cod_database_fobs_code 2232584

loop_
_symmetry_equiv_pos_as_xyz
'x, y, z'
'-x+1/2, y+1/2, -z+1/2'
'-x, -y, -z'
'x-1/2, -y-1/2, z-1/2'

loop_
_atom_site_type_symbol
_atom_site_label
_atom_site_fract_x
_atom_site_fract_y
_atom_site_fract_z
_atom_site_U_iso_or_equiv
_atom_site_adp_type
_atom_site_calc_flag
_atom_site_refinement_flags
_atom_site_occupancy
_atom_site_symmetry_multiplicity
N N1 0.7588(3) 0.58432(9) 0.54589(14) 0.0446(5) Uani d . 1 1
N N2 0.7718(3) 0.63470(9) 0.61267(15) 0.0479(6) Uani d . 1 1
H H2 0.7949 0.6272 0.6769 0.058 Uiso calc R 1 1
N N3 0.7472(4) 0.73692(13) 0.75436(18) 0.0709(7) Uani d . 1 1
N N4 0.6738(4) 0.88617(12) 0.4785(2) 0.0705(7) Uani d . 1 1
N N5 0.8095(4) 0.11311(11) 0.45642(17) 0.0620(7) Uani d . 1 1
O O1 0.6979(3) 0.54234(8) 0.36429(12) 0.0644(6) Uani d . 1 1
H H1 0.7114 0.5692 0.4096 0.097 Uiso calc R 1 1
O O2 0.7018(3) 0.32319(8) 0.30681(14) 0.0683(6) Uani d . 1 1
H H2A 0.7141 0.2888 0.3365 0.102 Uiso calc R 1 1
O O3 0.7879(4) 0.68408(10) 0.79108(14) 0.0790(7) Uani d . 1 1
O O4 0.7151(5) 0.78168(11) 0.80637(17) 0.1192(11) Uani d . 1 1
O O5 0.6748(4) 0.92791(10) 0.5426(2) 0.0961(8) Uani d . 1 1
O O6 0.6526(4) 0.89703(10) 0.3875(2) 0.0934(8) Uani d . 1 1
O O7 0.7736(4) 0.20700(9) 0.37332(18) 0.0801(7) Uani d . 1 1
C C1 0.8138(4) 0.51378(13) 0.69559(18) 0.0575(7) Uani d . 1 1
H H1A 0.9127 0.5430 0.7293 0.086 Uiso calc R 1 1
H H1B 0.8615 0.4708 0.7074 0.086 Uiso calc R 1 1
H H1C 0.6909 0.5190 0.7217 0.086 Uiso calc R 1 1
C C2 0.7768(4) 0.52710(12) 0.58373(18) 0.0422(6) Uani d . 1 1
C C3 0.7571(4) 0.47439(11) 0.51209(18) 0.0409(6) Uani d . 1 1
C C4 0.7195(4) 0.48320(11) 0.40614(19) 0.0454(7) Uani d . 1 1
C C5 0.7022(4) 0.43264(12) 0.34011(19) 0.0507(7) Uani d . 1 1
H H5 0.6773 0.4401 0.2704 0.061 Uiso calc R 1 1
C C6 0.7211(4) 0.37116(12) 0.37582(19) 0.0491(7) Uani d . 1 1
C C7 0.7566(4) 0.36059(11) 0.47885(19) 0.0507(7) Uani d . 1 1
H H7 0.7688 0.3191 0.5039 0.061 Uiso calc R 1 1
C C8 0.7739(4) 0.41082(12) 0.54402(19) 0.0488(7) Uani d . 1 1
H H8 0.7982 0.4025 0.6134 0.059 Uiso calc R 1 1
C C9 0.7493(4) 0.69475(11) 0.58042(19) 0.0448(7) Uani d . 1 1
C C10 0.7384(4) 0.74617(12) 0.64741(19) 0.0500(7) Uani d . 1 1
C C11 0.7124(4) 0.80809(12) 0.6129(2) 0.0557(8) Uani d . 1 1
H H11 0.7038 0.8411 0.6585 0.067 Uiso calc R 1 1
C C12 0.6994(4) 0.82073(12) 0.5123(2) 0.0540(7) Uani d . 1 1
C C13 0.7114(4) 0.77217(13) 0.4441(2) 0.0576(8) Uani d . 1 1
H H13 0.7031 0.7814 0.3753 0.069 Uiso calc R 1 1
C C14 0.7354(4) 0.71070(12) 0.4767(2) 0.0531(7) Uani d . 1 1
H H14 0.7429 0.6785 0.4297 0.064 Uiso calc R 1 1
C C15 0.8017(4) 0.17571(14) 0.4520(3) 0.0641(8) Uani d . 1 1
H H15 0.8188 0.1979 0.5132 0.077 Uiso calc R 1 1
C C16 0.7826(6) 0.07595(15) 0.3644(2) 0.0991(12) Uani d . 1 1
H H16A 0.7287 0.1026 0.3078 0.149 Uiso calc R 1 1
H H16B 0.6913 0.0415 0.3697 0.149 Uiso calc R 1 1
H H16C 0.9097 0.0590 0.3543 0.149 Uiso calc R 1 1
C C17 0.8457(5) 0.07943(14) 0.5520(2) 0.0817(10) Uani d . 1 1
H H17A 0.8718 0.1096 0.6067 0.123 Uiso calc R 1 1
H H17B 0.9598 0.0519 0.5539 0.123 Uiso calc R 1 1
H H17C 0.7297 0.0544 0.5588 0.123 Uiso calc R 1 1

loop_
_atom_site_aniso_label
_atom_site_aniso_U_11
_atom_site_aniso_U_22
_atom_site_aniso_U_33
_atom_site_aniso_U_12
_atom_site_aniso_U_13
_atom_site_aniso_U_23
N1 0.0514(14) 0.0378(12) 0.0452(12) 0.0018(10) 0.0102(11) 0.0009(10)
N2 0.0622(16) 0.0410(13) 0.0408(12) 0.0006(11) 0.0091(11) -0.0022(10)
N3 0.105(2) 0.0534(16) 0.0547(16) -0.0029(15) 0.0131(15) -0.0086(14)
N4 0.0691(19) 0.0478(16) 0.096(2) 0.0019(13) 0.0174(17) 0.0128(16)
N5 0.0782(19) 0.0438(14) 0.0644(16) 0.0041(13) 0.0128(14) -0.0072(12)
O1 0.1061(17) 0.0411(11) 0.0449(11) 0.0005(10) 0.0097(11) 0.0061(9)
O2 0.1046(17) 0.0450(11) 0.0560(12) -0.0050(11) 0.0153(11) -0.0062(9)
O3 0.124(2) 0.0610(14) 0.0511(13) 0.0039(13) 0.0134(12) 0.0014(10)
O4 0.229(3) 0.0657(15) 0.0651(16) 0.0233(17) 0.0323(18) -0.0183(12)
O5 0.126(2) 0.0439(12) 0.121(2) 0.0026(13) 0.0292(17) -0.0012(13)
O6 0.124(2) 0.0651(15) 0.0915(17) 0.0042(13) 0.0190(16) 0.0273(14)
O7 0.0996(19) 0.0539(13) 0.0869(17) 0.0088(12) 0.0155(14) 0.0077(12)
C1 0.073(2) 0.0522(16) 0.0456(16) 0.0012(15) 0.0062(14) 0.0007(13)
C2 0.0428(17) 0.0412(15) 0.0430(15) 0.0024(12) 0.0088(12) 0.0017(12)
C3 0.0412(16) 0.0381(14) 0.0440(15) 0.0007(12) 0.0091(12) 0.0033(12)
C4 0.0507(18) 0.0378(15) 0.0485(16) -0.0007(13) 0.0105(13) 0.0052(13)
C5 0.064(2) 0.0439(16) 0.0432(16) -0.0016(14) 0.0078(14) 0.0007(13)
C6 0.0557(19) 0.0429(16) 0.0496(17) -0.0043(13) 0.0115(14) -0.0054(13)
C7 0.0612(19) 0.0375(15) 0.0540(17) 0.0019(13) 0.0119(14) 0.0046(13)
C8 0.0597(19) 0.0451(16) 0.0424(15) 0.0030(13) 0.0112(13) 0.0067(13)
C9 0.0456(17) 0.0384(15) 0.0509(16) -0.0031(12) 0.0092(13) 0.0007(13)
C10 0.0584(19) 0.0451(16) 0.0466(16) -0.0010(13) 0.0088(13) -0.0037(13)
C11 0.059(2) 0.0449(17) 0.0644(19) -0.0024(14) 0.0144(15) -0.0097(14)
C12 0.0520(19) 0.0393(16) 0.071(2) 0.0034(13) 0.0125(15) 0.0059(14)
C13 0.064(2) 0.0564(19) 0.0527(17) -0.0011(15) 0.0102(15) 0.0083(14)
C14 0.065(2) 0.0456(16) 0.0485(17) -0.0003(14) 0.0101(14) -0.0017(13)
C15 0.064(2) 0.050(2) 0.080(2) 0.0019(16) 0.0179(18) -0.0065(17)
C16 0.143(4) 0.067(2) 0.080(2) 0.010(2) 0.001(2) -0.0239(19)
C17 0.097(3) 0.065(2) 0.086(2) 0.0105(19) 0.020(2) 0.0072(18)

loop_
_atom_type_symbol
_atom_type_description
_atom_type_scat_dispersion_real
_atom_type_scat_dispersion_imag
_atom_type_scat_source
C C 0.0033 0.0016 'International Tables Vol C Tables 4.2.6.8 and 6.1.1.4'
H H 0.0000 0.0000 'International Tables Vol C Tables 4.2.6.8 and 6.1.1.4'
N N 0.0061 0.0033 'International Tables Vol C Tables 4.2.6.8 and 6.1.1.4'
O O 0.0106 0.0060 'International Tables Vol C Tables 4.2.6.8 and 6.1.1.4'

loop_
_geom_angle_atom_site_label_1
_geom_angle_atom_site_label_2
_geom_angle_atom_site_label_3
_geom_angle
C2 N1 N2 117.74(19)
C9 N2 N1 121.7(2)
C9 N2 H2 119.1
N1 N2 H2 119.1
O4 N3 O3 121.5(2)
O4 N3 C10 119.1(3)
O3 N3 C10 119.4(2)
O6 N4 O5 123.3(3)
O6 N4 C12 118.4(3)
O5 N4 C12 118.4(3)
C15 N5 C17 121.9(3)
C15 N5 C16 120.3(3)
C17 N5 C16 117.9(2)
C4 O1 H1 109.5
C6 O2 H2A 109.5
C2 C1 H1A 109.5
C2 C1 H1B 109.5
H1A C1 H1B 109.5
C2 C1 H1C 109.5
H1A C1 H1C 109.5
H1B C1 H1C 109.5
N1 C2 C3 117.0(2)
N1 C2 C1 123.3(2)
C3 C2 C1 119.7(2)
C8 C3 C4 115.0(2)
C8 C3 C2 122.1(2)
C4 C3 C2 122.9(2)
O1 C4 C5 116.7(2)
O1 C4 C3 121.5(2)
C5 C4 C3 121.8(2)
C4 C5 C6 120.7(2)
C4 C5 H5 119.7
C6 C5 H5 119.7
O2 C6 C5 117.9(2)
O2 C6 C7 122.8(2)
C5 C6 C7 119.3(2)
C8 C7 C6 119.9(2)
C8 C7 H7 120.1
C6 C7 H7 120.1
C7 C8 C3 123.4(2)
C7 C8 H8 118.3
C3 C8 H8 118.3
N2 C9 C10 122.2(2)
N2 C9 C14 121.8(2)
C10 C9 C14 116.0(2)
C11 C10 C9 121.7(2)
C11 C10 N3 116.2(2)
C9 C10 N3 122.1(2)
C12 C11 C10 119.8(3)
C12 C11 H11 120.1
C10 C11 H11 120.1
C11 C12 C13 120.6(2)
C11 C12 N4 118.6(3)
C13 C12 N4 120.8(3)
C14 C13 C12 120.3(3)
C14 C13 H13 119.8
C12 C13 H13 119.8
C13 C14 C9 121.5(2)
C13 C14 H14 119.2
C9 C14 H14 119.2
O7 C15 N5 124.9(3)
O7 C15 H15 117.6
N5 C15 H15 117.6
N5 C16 H16A 109.5
N5 C16 H16B 109.5
H16A C16 H16B 109.5
N5 C16 H16C 109.5
H16A C16 H16C 109.5
H16B C16 H16C 109.5
N5 C17 H17A 109.5
N5 C17 H17B 109.5
H17A C17 H17B 109.5
N5 C17 H17C 109.5
H17A C17 H17C 109.5
H17B C17 H17C 109.5

loop_
_geom_bond_atom_site_label_1
_geom_bond_atom_site_label_2
_geom_bond_distance
N1 C2 1.299(3)
N1 N2 1.375(2)
N2 C9 1.331(3)
N2 H2 0.8600
N3 O4 1.209(3)
N3 O3 1.224(3)
N3 C10 1.432(3)
N4 O6 1.220(3)
N4 O5 1.223(3)
N4 C12 1.445(3)
N5 C15 1.314(3)
N5 C17 1.442(3)
N5 C16 1.440(3)
O1 C4 1.358(3)
O1 H1 0.8200
O2 C6 1.355(3)
O2 H2A 0.8200
O7 C15 1.226(3)
C1 C2 1.498(3)
C1 H1A 0.9600
C1 H1B 0.9600
C1 H1C 0.9600
C2 C3 1.453(3)
C3 C8 1.398(3)
C3 C4 1.406(3)
C4 C5 1.371(3)
C5 C6 1.373(3)
C5 H5 0.9300
C6 C7 1.374(3)
C7 C8 1.358(3)
C7 H7 0.9300
C8 H8 0.9300
C9 C10 1.411(3)
C9 C14 1.412(3)
C10 C11 1.379(3)
C11 C12 1.357(4)
C11 H11 0.9300
C12 C13 1.378(4)
C13 C14 1.361(3)
C13 H13 0.9300
C14 H14 0.9300
C15 H15 0.9300
C16 H16A 0.9600
C16 H16B 0.9600
C16 H16C 0.9600
C17 H17A 0.9600
C17 H17B 0.9600
C17 H17C 0.9600

loop_
_geom_hbond_atom_site_label_D
_geom_hbond_atom_site_label_H
_geom_hbond_atom_site_label_A
_geom_hbond_distance_DH
_geom_hbond_distance_HA
_geom_hbond_distance_DA
_geom_hbond_angle_DHA
O1 H1 N1 0.820 1.823 2.547(2) 146
O2 H2A O7 0.820 1.812 2.611(3) 164
N2 H2 O3 0.860 1.944 2.584(3) 130

loop_
_geom_torsion_atom_site_label_1
_geom_torsion_atom_site_label_2
_geom_torsion_atom_site_label_3
_geom_torsion_atom_site_label_4
_geom_torsion
C2 N1 N2 C9 -178.1(2)
N2 N1 C2 C3 178.3(2)
N2 N1 C2 C1 -1.0(4)
N1 C2 C3 C8 179.9(2)
C1 C2 C3 C8 -0.8(4)
N1 C2 C3 C4 -0.2(4)
C1 C2 C3 C4 179.1(2)
C8 C3 C4 O1 179.4(2)
C2 C3 C4 O1 -0.5(4)
C8 C3 C4 C5 -0.3(4)
C2 C3 C4 C5 179.8(2)
O1 C4 C5 C6 -179.8(2)
C3 C4 C5 C6 0.0(4)
C4 C5 C6 O2 179.8(2)
C4 C5 C6 C7 0.4(4)
O2 C6 C7 C8 -179.8(2)
C5 C6 C7 C8 -0.5(4)
C6 C7 C8 C3 0.1(4)
C4 C3 C8 C7 0.3(4)
C2 C3 C8 C7 -179.8(2)
N1 N2 C9 C10 172.3(2)
N1 N2 C9 C14 -7.8(4)
N2 C9 C10 C11 -179.1(3)
C14 C9 C10 C11 1.0(4)
N2 C9 C10 N3 -1.1(4)
C14 C9 C10 N3 179.0(3)
O4 N3 C10 C11 6.1(4)
O3 N3 C10 C11 -173.5(3)
O4 N3 C10 C9 -172.0(3)
O3 N3 C10 C9 8.4(4)
C9 C10 C11 C12 -0.9(4)
N3 C10 C11 C12 -179.0(3)
C10 C11 C12 C13 0.2(4)
C10 C11 C12 N4 -179.5(3)
O6 N4 C12 C11 -176.6(3)
O5 N4 C12 C11 3.5(4)
O6 N4 C12 C13 3.8(4)
O5 N4 C12 C13 -176.1(3)
C11 C12 C13 C14 0.4(4)
N4 C12 C13 C14 -180.0(3)
C12 C13 C14 C9 -0.2(4)
N2 C9 C14 C13 179.6(2)
C10 C9 C14 C13 -0.5(4)
C17 N5 C15 O7 179.2(3)
C16 N5 C15 O7 -0.5(5)

loop_
_cod_related_entry_id
_cod_related_entry_database
_cod_related_entry_code
1 ChemSpider 21181432
